data_1101102
loop_
_publ_author_name
'\'Angel Garc\'ia Raso'
'Juan J. Fiol'
'Ferran B\'adenas'
'Rosa Cons'
'\'Angel Terr\'on'
'Miguel Quir\'os'

_publ_section_title
;
 Synthesis and structural studies of metal-acyclovir (ACV)
 complexes: [Ni(or Co)(ACV)~2~(H~2~O)~4~]Cl~2~.2ACV,
 [Zn(ACV)Cl~2~(H~2~O)], [Cd(ACV)Cl~2~].H~2~O and
 [{Hg(ACV)Cl~2~}~x~]. Recognition of acyclovir by Ni-ACV
;
_journal_name_full 'Journal of the Chemical Society, Dalton Transactions'
_journal_page_first 167
_journal_page_last 173
_journal_year 1999
_chemical_formula_sum 'C8 H13 Cl2 N5 O4 Zn'
_chemical_formula_weight 379.50
_space_group_IT_number 2
_symmetry_cell_setting triclinic
_symmetry_space_group_name_Hall '-P 1'
_symmetry_space_group_name_H-M 'P -1'
_cell_angle_alpha 97.841(7)
_cell_angle_beta 106.910(7)
_cell_angle_gamma 94.220(6)
_cell_formula_units_Z 2
_cell_length_a 7.7878(7)
_cell_length_b 8.6616(6)
_cell_length_c 10.9133(10)
_cell_measurement_temperature 293(2)
_cell_volume 692.74(10)
_diffrn_ambient_temperature 293(2)
_exptl_crystal_density_diffrn 1.819
_refine_ls_R_factor_obs 0.0327
_refine_ls_wR_factor_obs 0.0873
_cod_depositor_comments
;
The following automatic conversions were performed:
'_symmetry_cell_setting' value 'Triclinic' changed to 'triclinic'
according to '/home/saulius/struct/CIF-dictionaries/cif_core.dic'
dictionary named 'cif_core.dic' version 2.4.1 from 2010-06-29.

Automatic conversion script
Id: cif_fix_enum 1527 2010-12-29 10:47:43Z saulius 
;
_cod_database_code 1101102

loop_
_symmetry_equiv_pos_as_xyz
'x, y, z'
'-x, -y, -z'

loop_
_atom_site_aniso_label
_atom_site_aniso_U_11
_atom_site_aniso_U_22
_atom_site_aniso_U_33
_atom_site_aniso_U_23
_atom_site_aniso_U_13
_atom_site_aniso_U_12
Zn 0.03591(13) 0.02523(11) 0.03121(12) 0.00874(8) 0.00827(9) 0.00062(8)
Cl1 0.0311(2) 0.0575(3) 0.0363(2) 0.0083(2) 0.0054(2) 0.0060(2)
Cl2 0.0475(3) 0.0468(3) 0.0415(3) 0.0157(2) 0.0068(2) 0.0173(2)
N1 0.0270(7) 0.0277(7) 0.0241(6) 0.0055(5) 0.0008(5) -0.0027(5)
C2 0.0251(7) 0.0258(7) 0.0266(7) 0.0064(6) 0.0062(6) -0.0011(6)
N2 0.0406(9) 0.0356(8) 0.0329(8) 0.0158(6) -0.0043(7) -0.0082(7)
N3 0.0251(6) 0.0258(6) 0.0257(6) 0.0075(5) 0.0040(5) -0.0023(5)
C4 0.0210(7) 0.0244(7) 0.0224(7) 0.0039(5) 0.0061(5) 0.0003(5)
C5 0.0257(7) 0.0230(7) 0.0233(7) 0.0053(5) 0.0054(6) -0.0002(6)
C6 0.0288(8) 0.0231(7) 0.0253(7) 0.0032(6) 0.0057(6) -0.0004(6)
O6 0.0461(8) 0.0279(6) 0.0377(7) 0.0056(5) -0.0029(6) -0.0119(6)
N7 0.0314(7) 0.0260(6) 0.0257(6) 0.0078(5) 0.0064(5) 0.0015(5)
C8 0.0299(8) 0.0306(8) 0.0236(7) 0.0077(6) 0.0069(6) 0.0017(6)
N9 0.0246(6) 0.0266(6) 0.0220(6) 0.0041(5) 0.0046(5) -0.0010(5)
C10 0.0288(8) 0.0306(8) 0.0285(8) -0.0007(6) 0.0071(6) -0.0022(6)
O10 0.0294(6) 0.0294(6) 0.0378(7) 0.0101(5) 0.0089(5) -0.0013(5)
C11 0.0293(9) 0.0436(10) 0.0383(9) 0.0127(8) 0.0089(7) 0.0041(7)
C12 0.0284(9) 0.071(2) 0.0388(10) 0.0022(10) 0.0079(8) -0.0075(10)
O12 0.0460(9) 0.0527(9) 0.0366(7) -0.0025(7) 0.0147(7) -0.0186(7)
O1W 0.0775(13) 0.0379(8) 0.0316(7) 0.0042(6) 0.0091(8) 0.0026(8)

loop_
_atom_site_label
_atom_site_type_symbol
_atom_site_fract_x
_atom_site_fract_y
_atom_site_fract_z
_atom_site_U_iso_or_equiv
_atom_site_thermal_displace_type
_atom_site_occupancy
_atom_site_calc_flag
_atom_site_refinement_flags
_atom_site_disorder_group
Zn Zn 0.16634(3) 0.20179(2) 0.21976(2) 0.03097(8) Uani 1 d . .
Cl1 Cl 0.41319(7) 0.13992(7) 0.16459(5) 0.04260(12) Uani 1 d . .
Cl2 Cl -0.03932(8) 0.28370(7) 0.06542(5) 0.04532(13) Uani 1 d . .
N1 N 0.2686(2) -0.1294(2) 0.56737(14) 0.0280(3) Uani 1 d . .
H1 H 0.3534(2) -0.1105(2) 0.64034(14) 0.034 Uiso 1 d R .
C2 C 0.1638(2) -0.2728(2) 0.5368(2) 0.0262(3) Uani 1 d . .
N2 N 0.2054(2) -0.3704(2) 0.6221(2) 0.0394(4) Uani 1 d . .
H21 H 0.1439(2) -0.4613(2) 0.6070(2) 0.047 Uiso 1 d R .
H22 H 0.2939(2) -0.3426(2) 0.6925(2) 0.047 Uiso 1 d R .
N3 N 0.0268(2) -0.3159(2) 0.42786(14) 0.0263(3) Uani 1 d . .
C4 C 0.0074(2) -0.2061(2) 0.34975(15) 0.0228(3) Uani 1 d . .
C5 C 0.1053(2) -0.0597(2) 0.3731(2) 0.0245(3) Uani 1 d . .
C6 C 0.2487(2) -0.0130(2) 0.4902(2) 0.0265(3) Uani 1 d . .
O6 O 0.3492(2) 0.1125(2) 0.52556(15) 0.0415(3) Uani 1 d . .
N7 N 0.0454(2) 0.0159(2) 0.26726(14) 0.0279(3) Uani 1 d . .
C8 C -0.0855(2) -0.0831(2) 0.1829(2) 0.0281(3) Uani 1 d . .
H8 H -0.1511(2) -0.0624(2) 0.1021(2) 0.034 Uiso 1 d R .
N9 N -0.1143(2) -0.2193(2) 0.22745(13) 0.0251(3) Uani 1 d . .
C10 C -0.2285(2) -0.3619(2) 0.1484(2) 0.0305(3) Uani 1 d . .
H101 H -0.2743(2) -0.3448(2) 0.0593(2) 0.037 Uiso 1 d R .
H102 H -0.1551(2) -0.4478(2) 0.1495(2) 0.037 Uiso 1 d R .
O10 O -0.3733(2) -0.4042(2) 0.19187(14) 0.0323(3) Uani 1 d . .
C11 C -0.5121(3) -0.3039(3) 0.1643(2) 0.0368(4) Uani 1 d . .
H111 H -0.5568(3) -0.3043(3) 0.0715(2) 0.044 Uiso 1 d R .
H112 H -0.4643(3) -0.1972(3) 0.2069(2) 0.044 Uiso 1 d R .
C12 C -0.6626(3) -0.3621(3) 0.2126(2) 0.0479(5) Uani 1 d . .
H121 H -0.7583(3) -0.2952(3) 0.1930(2) 0.057 Uiso 1 d R .
H122 H -0.7119(3) -0.4673(3) 0.1669(2) 0.057 Uiso 1 d R .
O12 O -0.6056(2) -0.3651(2) 0.3483(2) 0.0469(4) Uani 1 d D .
H12 H -0.5446(38) -0.2763(25) 0.3793(29) 0.056 Uiso 1 d D .
O1W O 0.2457(3) 0.3596(2) 0.3827(2) 0.0510(4) Uani 1 d D .
H11W H 0.2898(43) 0.3131(36) 0.4472(25) 0.061 Uiso 1 d D .
H12W H 0.2910(43) 0.4520(26) 0.3800(33) 0.061 Uiso 1 d D .

loop_
_geom_bond_atom_site_label_1
_geom_bond_atom_site_label_2
_geom_bond_distance
_geom_bond_site_symmetry_2
_geom_bond_publ_flag
Zn O1W 1.996(2) . ?
Zn N7 2.0093(15) . ?
Zn Cl2 2.1976(6) . ?
Zn Cl1 2.2544(6) . ?
N1 C2 1.379(2) . ?
N1 C6 1.389(2) . ?
N1 Cl1 3.255(2) 2_656 ?
C2 N2 1.329(2) . ?
C2 N3 1.331(2) . ?
N2 N3 3.041(2) 2_546 ?
N2 Cl1 3.473(2) 2_656 ?
N3 C4 1.350(2) . ?
C4 N9 1.378(2) . ?
C4 C5 1.382(2) . ?
C5 N7 1.385(2) . ?
C5 C6 1.416(2) . ?
C6 O6 1.236(2) . ?
N7 C8 1.316(2) . ?
C8 N9 1.364(2) . ?
N9 C10 1.470(2) . ?
C10 O10 1.389(2) . ?
O10 C11 1.426(2) . ?
C11 C12 1.501(3) . ?
C12 O12 1.421(3) . ?
